data_7226377
loop_
_publ_author_name
'Dunne, Aishling Catherine'
'Delaney, Colm'
'Florea, Larisa'
'Diamond, Dermot'

_publ_section_title
;
 Solvato-Morphologically Controlled, Reversible NIPAAm Hydrogel
 Photoactuators
;
_journal_name_full 'RSC Adv.'
_journal_paper_doi 10.1039/C6RA16807H
_journal_year 2016
_chemical_formula_moiety 'C22 H21 N O3'
_chemical_formula_sum 'C22 H21 N O3'
_chemical_formula_weight 347.40
_chemical_name_systematic '1?,3?,3? -Trimethyl-6-acryloylspiro(2H-1-benzopyran-2,2-indoline'
_space_group_crystal_system monoclinic
_space_group_IT_number 14
_space_group_name_Hall '-P 2ybc'
_space_group_name_H-M_alt 'P 1 21/c 1'
_symmetry_space_group_name_Hall '-P 2ybc'
_symmetry_space_group_name_H-M 'P 1 21/c 1'
_atom_sites_solution_hydrogens geom
_audit_creation_date 2016-02-03
_audit_creation_method
;
Olex2 1.2
(compiled 2015.09.30 svn.r3233 for OlexSys, GUI svn.r5103)
;
_audit_update_record
;
2016-04-19 deposited with the CCDC.
2016-08-25 downloaded from the CCDC.
;
_cell_angle_alpha 90
_cell_angle_beta 100.443(9)
_cell_angle_gamma 90
_cell_formula_units_Z 4
_cell_length_a 11.520(3)
_cell_length_b 21.866(6)
_cell_length_c 7.630(2)
_cell_measurement_reflns_used 9947
_cell_measurement_temperature 298(2)
_cell_measurement_theta_max 27.80
_cell_measurement_theta_min 2.59
_cell_volume 1890.1(9)
_computing_cell_refinement 'SAINT v8.34A (Bruker, 2013)'
_computing_data_collection 'APEX 3 (Bruker, 2015) '
_computing_data_reduction 'SAINT v8.34A (Bruker, 2013)'
_computing_molecular_graphics 'XP (Bruker, 2008-2014)'
_computing_publication_material 'Olex2 (Dolomanov et al., 2009)'
_computing_structure_refinement 'XL (Sheldrick, 2008)'
_computing_structure_solution 'ShelXT (Sheldrick, 2015)'
_diffrn_ambient_temperature 297.78
_diffrn_detector 'Bruker Photon 50'
_diffrn_detector_area_resol_mean 5.12
_diffrn_detector_type 'CMOS area detector'
_diffrn_measured_fraction_theta_full 0.999
_diffrn_measured_fraction_theta_max 0.990
_diffrn_measurement_device 'three-circle diffractometer'
_diffrn_measurement_device_type 'Bruker D8 Quest ECO'
_diffrn_measurement_method '\w and \f scans'
_diffrn_radiation_monochromator graphite
_diffrn_radiation_probe x-ray
_diffrn_radiation_type MoK\a
_diffrn_radiation_wavelength 0.71073
_diffrn_reflns_av_R_equivalents 0.0520
_diffrn_reflns_av_unetI/netI 0.0291
_diffrn_reflns_Laue_measured_fraction_full 0.999
_diffrn_reflns_Laue_measured_fraction_max 0.990
_diffrn_reflns_limit_h_max 15
_diffrn_reflns_limit_h_min -15
_diffrn_reflns_limit_k_max 29
_diffrn_reflns_limit_k_min -29
_diffrn_reflns_limit_l_max 10
_diffrn_reflns_limit_l_min -9
_diffrn_reflns_number 43348
_diffrn_reflns_point_group_measured_fraction_full 0.999
_diffrn_reflns_point_group_measured_fraction_max 0.990
_diffrn_reflns_theta_full 25.242
_diffrn_reflns_theta_max 28.394
_diffrn_reflns_theta_min 2.589
_diffrn_source 'sealed X-ray tube'
_diffrn_standards_number 0
_exptl_absorpt_coefficient_mu 0.081
_exptl_absorpt_correction_T_max 0.7457
_exptl_absorpt_correction_T_min 0.6810
_exptl_absorpt_correction_type multi-scan
_exptl_absorpt_process_details
;
SADABS-2014/5 (Bruker,2014/5) was used for absorption correction.
wR2(int) was 0.0607 before and 0.0553 after correction.
The Ratio of minimum to maximum transmission is 0.9132.
The \l/2 correction factor is 0.00150.
;
_exptl_crystal_colour 'clear colourless'
_exptl_crystal_colour_lustre clear
_exptl_crystal_colour_primary colourless
_exptl_crystal_density_diffrn 1.221
_exptl_crystal_description plate
_exptl_crystal_F_000 736
_exptl_crystal_size_max 0.27
_exptl_crystal_size_mid 0.23
_exptl_crystal_size_min 0.14
_refine_diff_density_max 0.293
_refine_diff_density_min -0.223
_refine_diff_density_rms 0.039
_refine_ls_extinction_method none
_refine_ls_goodness_of_fit_ref 1.029
_refine_ls_hydrogen_treatment constr
_refine_ls_matrix_type full
_refine_ls_number_parameters 238
_refine_ls_number_reflns 4690
_refine_ls_number_restraints 0
_refine_ls_restrained_S_all 1.029
_refine_ls_R_factor_all 0.1055
_refine_ls_R_factor_gt 0.0629
_refine_ls_shift/su_max 0.000
_refine_ls_shift/su_mean 0.000
_refine_ls_structure_factor_coef Fsqd
_refine_ls_weighting_details 'w=1/[\s^2^(Fo^2^)+(0.0624P)^2^+0.8958P] where P=(Fo^2^+2Fc^2^)/3'
_refine_ls_weighting_scheme calc
_refine_ls_wR_factor_gt 0.1492
_refine_ls_wR_factor_ref 0.1736
_reflns_Friedel_coverage 0.000
_reflns_number_gt 2904
_reflns_number_total 4690
_reflns_threshold_expression 'I > 2\s(I)'
_cod_data_source_file c6ra16807h2.cif
_cod_data_source_block tcd411
_cod_database_code 7226377
_shelx_space_group_comment
;
The symmetry employed for this shelxl refinement is uniquely defined
by the following loop, which should always be used as a source of
symmetry information in preference to the above space-group names.
They are only intended as comments.
;
_shelx_estimated_absorpt_t_max 0.989
_shelx_estimated_absorpt_t_min 0.978
_olex2_refinement_description
;
1. Fixed Uiso
 At 1.2 times of:
  All C(H) groups, All C(H,H) groups
 At 1.5 times of:
  All C(H,H,H) groups
2.a Aromatic/amide H refined with riding coordinates:
 C1(H1), C2(H2), C3(H3), C4(H4), C13(H13), C14(H14), C18(H18), C19(H19),
 C21(H21), C25(H25)
2.b X=CH2 refined with riding coordinates:
 C26(H26A,H26B)
2.c Idealised Me refined as rotating group:
 C8(H8A,H8B,H8C), C9(H9A,H9B,H9C), C12(H12A,H12B,H12C)
;
_shelx_shelxl_version_number 2014/7
_olex2_exptl_crystal_mounting_method 'Mitegen loop'
_olex2_submission_original_sample_id CBD400
_olex2_submission_special_instructions 'No special instructions were received'

loop_
_space_group_symop_operation_xyz
'x, y, z'
'-x, y+1/2, -z+1/2'
'-x, -y, -z'
'x, -y-1/2, z-1/2'

loop_
_atom_site_label
_atom_site_type_symbol
_atom_site_fract_x
_atom_site_fract_y
_atom_site_fract_z
_atom_site_U_iso_or_equiv
_atom_site_adp_type
_atom_site_occupancy
_atom_site_site_symmetry_order
_atom_site_calc_flag
_atom_site_refinement_flags_posn
C1 C 0.1287(2) 0.57182(13) 0.6782(4) 0.0686(7) Uani 1 1 d .
H1 H 0.0850 0.5834 0.5685 0.082 Uiso 1 1 calc R
C2 C 0.0847(2) 0.52878(14) 0.7817(5) 0.0813(8) Uani 1 1 d .
H2 H 0.0109 0.5114 0.7418 0.098 Uiso 1 1 calc R
C3 C 0.1491(3) 0.51180(14) 0.9422(5) 0.0830(9) Uani 1 1 d .
H3 H 0.1189 0.4822 1.0092 0.100 Uiso 1 1 calc R
C4 C 0.2590(3) 0.53750(13) 1.0085(3) 0.0745(7) Uani 1 1 d .
H4 H 0.3022 0.5258 1.1185 0.089 Uiso 1 1 calc R
C5 C 0.30142(19) 0.58121(11) 0.9042(3) 0.0543(5) Uani 1 1 d .
C6 C 0.23773(18) 0.59744(10) 0.7391(3) 0.0514(5) Uani 1 1 d .
C7 C 0.3046(2) 0.64615(10) 0.6583(3) 0.0529(5) Uani 1 1 d .
C8 C 0.3084(2) 0.63698(13) 0.4599(3) 0.0710(7) Uani 1 1 d .
H8A H 0.3317 0.5957 0.4405 0.107 Uiso 1 1 calc GR
H8B H 0.3643 0.6649 0.4247 0.107 Uiso 1 1 calc GR
H8C H 0.2316 0.6446 0.3905 0.107 Uiso 1 1 calc GR
C9 C 0.2491(3) 0.70909(12) 0.6830(4) 0.0796(8) Uani 1 1 d .
H9A H 0.1694 0.7099 0.6184 0.119 Uiso 1 1 calc GR
H9B H 0.2942 0.7406 0.6388 0.119 Uiso 1 1 calc GR
H9C H 0.2490 0.7159 0.8073 0.119 Uiso 1 1 calc GR
C10 C 0.43033(18) 0.64049(10) 0.7761(3) 0.0491(5) Uani 1 1 d .
C12 C 0.5017(2) 0.59856(16) 1.0831(3) 0.0847(9) Uani 1 1 d .
H12A H 0.4737 0.5959 1.1940 0.127 Uiso 1 1 calc GR
H12B H 0.5630 0.6288 1.0929 0.127 Uiso 1 1 calc GR
H12C H 0.5325 0.5596 1.0558 0.127 Uiso 1 1 calc GR
C13 C 0.4999(2) 0.69857(11) 0.8016(3) 0.0629(6) Uani 1 1 d .
H13 H 0.4752 0.7290 0.8716 0.075 Uiso 1 1 calc R
C14 C 0.5942(2) 0.70909(11) 0.7306(3) 0.0625(6) Uani 1 1 d .
H14 H 0.6305 0.7472 0.7450 0.075 Uiso 1 1 calc R
C15 C 0.64191(18) 0.66186(10) 0.6300(3) 0.0508(5) Uani 1 1 d .
C16 C 0.58938(17) 0.60404(10) 0.6214(3) 0.0454(5) Uani 1 1 d .
C18 C 0.63425(18) 0.55641(11) 0.5361(3) 0.0538(5) Uani 1 1 d .
H18 H 0.5999 0.5179 0.5341 0.065 Uiso 1 1 calc R
C19 C 0.7304(2) 0.56570(12) 0.4532(3) 0.0620(6) Uani 1 1 d .
H19 H 0.7600 0.5338 0.3936 0.074 Uiso 1 1 calc R
C20 C 0.78146(18) 0.62275(12) 0.4604(3) 0.0585(6) Uani 1 1 d .
C21 C 0.73960(19) 0.67066(11) 0.5476(3) 0.0573(6) Uani 1 1 d .
H21 H 0.7761 0.7087 0.5518 0.069 Uiso 1 1 calc R
C23 C 0.86825(19) 0.65516(11) 0.2174(3) 0.0566(6) Uani 1 1 d .
C25 C 0.9770(2) 0.65354(17) 0.1430(4) 0.0922(10) Uani 1 1 d .
H25 H 1.0447 0.6378 0.2137 0.111 Uiso 1 1 calc R
C26 C 0.9844(3) 0.67226(17) -0.0112(5) 0.1072(12) Uani 1 1 d .
H26A H 0.9182 0.6883 -0.0850 0.129 Uiso 1 1 calc R
H26B H 1.0560 0.6700 -0.0510 0.129 Uiso 1 1 calc R
N11 N 0.40516(16) 0.61576(10) 0.9425(2) 0.0599(5) Uani 1 1 d .
O17 O 0.49401(13) 0.59199(7) 0.6997(2) 0.0556(4) Uani 1 1 d .
O22 O 0.88263(13) 0.63049(10) 0.3808(2) 0.0818(6) Uani 1 1 d .
O24 O 0.77711(18) 0.67334(12) 0.1427(3) 0.1054(8) Uani 1 1 d .

loop_
_atom_site_aniso_label
_atom_site_aniso_U_11
_atom_site_aniso_U_22
_atom_site_aniso_U_33
_atom_site_aniso_U_23
_atom_site_aniso_U_13
_atom_site_aniso_U_12
C1 0.0464(12) 0.0807(17) 0.0806(17) -0.0108(14) 0.0166(12) 0.0097(12)
C2 0.0535(14) 0.094(2) 0.105(2) -0.0238(18) 0.0380(16) -0.0091(14)
C3 0.0797(19) 0.0841(19) 0.102(2) -0.0051(17) 0.0618(18) -0.0116(15)
C4 0.0789(17) 0.0940(19) 0.0597(15) 0.0098(13) 0.0368(13) 0.0026(15)
C5 0.0500(12) 0.0704(14) 0.0481(12) -0.0027(10) 0.0238(10) 0.0026(10)
C6 0.0454(11) 0.0582(12) 0.0545(12) -0.0053(10) 0.0198(9) 0.0095(9)
C7 0.0577(12) 0.0542(12) 0.0488(12) -0.0016(9) 0.0150(10) 0.0102(10)
C8 0.0850(18) 0.0795(17) 0.0484(13) 0.0044(12) 0.0117(12) 0.0069(14)
C9 0.0876(19) 0.0663(16) 0.0868(19) -0.0011(14) 0.0211(15) 0.0218(14)
C10 0.0518(11) 0.0562(12) 0.0434(11) -0.0050(9) 0.0194(9) 0.0023(9)
C12 0.0705(17) 0.126(3) 0.0542(15) 0.0069(15) 0.0033(13) -0.0012(17)
C13 0.0730(15) 0.0580(13) 0.0634(14) -0.0166(11) 0.0280(12) -0.0058(12)
C14 0.0686(15) 0.0575(13) 0.0645(14) -0.0116(11) 0.0202(12) -0.0143(11)
C15 0.0489(11) 0.0612(13) 0.0431(11) 0.0005(9) 0.0105(9) -0.0028(10)
C16 0.0410(10) 0.0566(12) 0.0394(10) 0.0034(9) 0.0095(8) 0.0022(9)
C18 0.0477(11) 0.0549(12) 0.0604(13) 0.0012(10) 0.0142(10) 0.0075(10)
C19 0.0505(12) 0.0764(16) 0.0621(14) 0.0002(12) 0.0182(11) 0.0182(12)
C20 0.0361(10) 0.0885(17) 0.0524(12) 0.0117(12) 0.0122(9) 0.0080(11)
C21 0.0477(12) 0.0712(14) 0.0525(12) 0.0086(11) 0.0077(10) -0.0100(11)
C23 0.0448(12) 0.0655(14) 0.0632(14) 0.0008(11) 0.0191(10) 0.0017(10)
C25 0.0503(14) 0.148(3) 0.085(2) 0.0081(19) 0.0305(14) -0.0016(16)
C26 0.098(2) 0.134(3) 0.106(3) 0.003(2) 0.064(2) -0.006(2)
N11 0.0564(11) 0.0849(14) 0.0403(9) 0.0007(9) 0.0137(8) -0.0038(10)
O17 0.0543(8) 0.0511(8) 0.0689(10) -0.0053(7) 0.0310(8) -0.0022(7)
O22 0.0380(8) 0.1409(17) 0.0689(11) 0.0239(11) 0.0161(8) 0.0113(10)
O24 0.0671(12) 0.160(2) 0.0977(15) 0.0586(15) 0.0379(11) 0.0417(13)

loop_
_atom_type_symbol
_atom_type_description
_atom_type_scat_dispersion_real
_atom_type_scat_dispersion_imag
_atom_type_scat_source
C C 0.0033 0.0016 'International Tables Vol C Tables 4.2.6.8 and 6.1.1.4'
H H 0.0000 0.0000 'International Tables Vol C Tables 4.2.6.8 and 6.1.1.4'
N N 0.0061 0.0033 'International Tables Vol C Tables 4.2.6.8 and 6.1.1.4'
O O 0.0106 0.0060 'International Tables Vol C Tables 4.2.6.8 and 6.1.1.4'

loop_
_geom_angle_atom_site_label_1
_geom_angle_atom_site_label_2
_geom_angle_atom_site_label_3
_geom_angle
C2 C1 H1 120.3
C6 C1 H1 120.3
C6 C1 C2 119.4(3)
C1 C2 H2 119.9
C3 C2 C1 120.1(3)
C3 C2 H2 119.9
C2 C3 H3 119.1
C2 C3 C4 121.8(3)
C4 C3 H3 119.1
C3 C4 H4 121.3
C5 C4 C3 117.4(3)
C5 C4 H4 121.3
C4 C5 N11 128.9(2)
C6 C5 C4 121.0(2)
C6 C5 N11 110.10(19)
C1 C6 C5 120.2(2)
C1 C6 C7 130.6(2)
C5 C6 C7 109.07(19)
C6 C7 C8 114.7(2)
C6 C7 C9 109.00(19)
C6 C7 C10 101.39(17)
C8 C7 C9 108.9(2)
C8 C7 C10 111.53(18)
C9 C7 C10 111.19(19)
C7 C8 H8A 109.5
C7 C8 H8B 109.5
C7 C8 H8C 109.5
H8A C8 H8B 109.5
H8A C8 H8C 109.5
H8B C8 H8C 109.5
C7 C9 H9A 109.5
C7 C9 H9B 109.5
C7 C9 H9C 109.5
H9A C9 H9B 109.5
H9A C9 H9C 109.5
H9B C9 H9C 109.5
C13 C10 C7 115.20(19)
N11 C10 C7 102.72(16)
N11 C10 C13 112.86(18)
N11 C10 O17 105.70(17)
O17 C10 C7 107.83(16)
O17 C10 C13 111.74(17)
H12A C12 H12B 109.5
H12A C12 H12C 109.5
H12B C12 H12C 109.5
N11 C12 H12A 109.5
N11 C12 H12B 109.5
N11 C12 H12C 109.5
C10 C13 H13 118.1
C14 C13 C10 123.8(2)
C14 C13 H13 118.1
C13 C14 H14 119.6
C13 C14 C15 120.8(2)
C15 C14 H14 119.6
C16 C15 C14 117.75(19)
C16 C15 C21 118.7(2)
C21 C15 C14 123.5(2)
C18 C16 C15 120.63(19)
O17 C16 C15 121.92(18)
O17 C16 C18 117.43(19)
C16 C18 H18 119.9
C16 C18 C19 120.3(2)
C19 C18 H18 119.9
C18 C19 H19 120.5
C20 C19 C18 119.0(2)
C20 C19 H19 120.5
C19 C20 O22 118.0(2)
C21 C20 C19 121.7(2)
C21 C20 O22 120.3(2)
C15 C21 H21 120.2
C20 C21 C15 119.6(2)
C20 C21 H21 120.2
O22 C23 C25 112.3(2)
O24 C23 C25 125.0(2)
O24 C23 O22 122.6(2)
C23 C25 H25 118.0
C26 C25 C23 124.0(3)
C26 C25 H25 118.0
C25 C26 H26A 120.0
C25 C26 H26B 120.0
H26A C26 H26B 120.0
C5 N11 C10 108.39(17)
C5 N11 C12 121.8(2)
C12 N11 C10 119.65(19)
C16 O17 C10 122.19(16)
C23 O22 C20 118.25(17)

loop_
_geom_bond_atom_site_label_1
_geom_bond_atom_site_label_2
_geom_bond_distance
C1 H1 0.9300
C1 C2 1.382(4)
C1 C6 1.377(3)
C2 H2 0.9300
C2 C3 1.363(4)
C3 H3 0.9300
C3 C4 1.393(4)
C4 H4 0.9300
C4 C5 1.388(3)
C5 C6 1.384(3)
C5 N11 1.399(3)
C6 C7 1.510(3)
C7 C8 1.536(3)
C7 C9 1.544(3)
C7 C10 1.565(3)
C8 H8A 0.9600
C8 H8B 0.9600
C8 H8C 0.9600
C9 H9A 0.9600
C9 H9B 0.9600
C9 H9C 0.9600
C10 C13 1.495(3)
C10 N11 1.457(3)
C10 O17 1.469(2)
C12 H12A 0.9600
C12 H12B 0.9600
C12 H12C 0.9600
C12 N11 1.448(3)
C13 H13 0.9300
C13 C14 1.319(3)
C14 H14 0.9300
C14 C15 1.453(3)
C15 C16 1.398(3)
C15 C21 1.398(3)
C16 C18 1.377(3)
C16 O17 1.368(2)
C18 H18 0.9300
C18 C19 1.387(3)
C19 H19 0.9300
C19 C20 1.376(3)
C20 C21 1.375(3)
C20 O22 1.418(2)
C21 H21 0.9300
C23 C25 1.467(3)
C23 O22 1.341(3)
C23 O24 1.170(3)
C25 H25 0.9300
C25 C26 1.263(4)
C26 H26A 0.9300
C26 H26B 0.9300

loop_
_geom_torsion_atom_site_label_1
_geom_torsion_atom_site_label_2
_geom_torsion_atom_site_label_3
_geom_torsion_atom_site_label_4
_geom_torsion
C1 C2 C3 C4 1.2(4)
C1 C6 C7 C8 -47.0(3)
C1 C6 C7 C9 75.4(3)
C1 C6 C7 C10 -167.3(2)
C2 C1 C6 C5 -1.4(3)
C2 C1 C6 C7 -177.7(2)
C2 C3 C4 C5 -0.4(4)
C3 C4 C5 C6 -1.3(3)
C3 C4 C5 N11 176.7(2)
C4 C5 C6 C1 2.2(3)
C4 C5 C6 C7 179.3(2)
C4 C5 N11 C10 162.3(2)
C4 C5 N11 C12 17.3(4)
C5 C6 C7 C8 136.4(2)
C5 C6 C7 C9 -101.3(2)
C5 C6 C7 C10 16.1(2)
C6 C1 C2 C3 -0.3(4)
C6 C5 N11 C10 -19.4(2)
C6 C5 N11 C12 -164.5(2)
C6 C7 C10 C13 -149.32(17)
C6 C7 C10 N11 -26.2(2)
C6 C7 C10 O17 85.14(18)
C7 C10 C13 C14 -110.1(3)
C7 C10 N11 C5 28.5(2)
C7 C10 N11 C12 174.4(2)
C7 C10 O17 C16 112.2(2)
C8 C7 C10 C13 88.1(2)
C8 C7 C10 N11 -148.76(19)
C8 C7 C10 O17 -37.4(2)
C9 C7 C10 C13 -33.6(2)
C9 C7 C10 N11 89.5(2)
C9 C7 C10 O17 -159.13(18)
C10 C13 C14 C15 -4.2(4)
C13 C10 N11 C5 153.19(19)
C13 C10 N11 C12 -60.9(3)
C13 C10 O17 C16 -15.4(3)
C13 C14 C15 C16 -4.1(4)
C13 C14 C15 C21 178.3(2)
C14 C15 C16 C18 -176.6(2)
C14 C15 C16 O17 1.9(3)
C14 C15 C21 C20 177.7(2)
C15 C16 C18 C19 -1.8(3)
C15 C16 O17 C10 8.7(3)
C16 C15 C21 C20 0.1(3)
C16 C18 C19 C20 1.2(3)
C18 C16 O17 C10 -172.75(18)
C18 C19 C20 C21 0.1(3)
C18 C19 C20 O22 177.49(19)
C19 C20 C21 C15 -0.7(3)
C19 C20 O22 C23 99.3(3)
C21 C15 C16 C18 1.1(3)
C21 C15 C16 O17 179.64(18)
C21 C20 O22 C23 -83.2(3)
C25 C23 O22 C20 -173.0(3)
N11 C5 C6 C1 -176.14(19)
N11 C5 C6 C7 0.9(2)
N11 C10 C13 C14 132.3(3)
N11 C10 O17 C16 -138.53(18)
O17 C10 C13 C14 13.4(3)
O17 C10 N11 C5 -84.4(2)
O17 C10 N11 C12 61.5(3)
O17 C16 C18 C19 179.62(19)
O22 C20 C21 C15 -178.09(19)
O22 C23 C25 C26 177.6(4)
O24 C23 C25 C26 0.6(6)
O24 C23 O22 C20 4.1(4)
